data_7027744
loop_
_publ_author_name
'Steunou, Nathalie'
'Kickelbick, Guido'
'Boubekeur, Kamal'
'Sanchez, Cl\'ement'

_publ_section_title
;
 A new polyoxo--alkoxo titanium cluster of the Keggin family: synthesis
 and characterization by X-ray diffraction and NMR spectroscopy
;
_journal_issue 21
_journal_name_full 'Journal of the Chemical Society, Dalton Transactions'
_journal_page_first 3653
_journal_paper_doi 10.1039/a906198c
_journal_year 1999
_chemical_formula_moiety 'C60 H140 O44 Ti17'
_chemical_formula_sum 'C60 H140 O44 Ti17'
_chemical_formula_weight 2380.02
_chemical_name_common Ti17O24(OPri)20
_chemical_name_systematic
;
 ?
;
_space_group_IT_number 14
_symmetry_cell_setting monoclinic
_symmetry_space_group_name_Hall '-P 2ybc'
_symmetry_space_group_name_H-M 'P 1 21/c 1'
_atom_sites_solution_hydrogens none
_atom_sites_solution_primary direct
_atom_sites_solution_secondary difmap
_audit_creation_method SHELXL-97
_cell_angle_alpha 90.00
_cell_angle_beta 114.1580(10)
_cell_angle_gamma 90.00
_cell_formula_units_Z 4
_cell_length_a 26.32100(10)
_cell_length_b 17.58550(10)
_cell_length_c 26.9526(3)
_cell_measurement_temperature 200(2)
_cell_volume 11382.90(17)
_computing_cell_refinement 'Siemens SAINT Software'
_computing_data_collection 'Siemens SMART Software'
_computing_data_reduction 'Siemens SAINT Software'
_computing_molecular_graphics 'ORTEP (Johnson, 1976)'
_computing_publication_material 'SHELXL-97 (Sheldrick, 1997)'
_computing_structure_refinement 'SHELXL-97 (Sheldrick, 1997)'
_computing_structure_solution 'SHELXS-97 (Sheldrick, 1990)'
_diffrn_ambient_temperature 200(2)
_diffrn_measurement_device_type 'Siemens SMART CCD detector'
_diffrn_measurement_method omega-scans
_diffrn_radiation_monochromator graphite
_diffrn_radiation_source 'fine-focus sealed tube'
_diffrn_radiation_type MoK\a
_diffrn_radiation_wavelength 0.71069
_diffrn_reflns_av_R_equivalents 0.0946
_diffrn_reflns_av_sigmaI/netI 0.1134
_diffrn_reflns_limit_h_max 26
_diffrn_reflns_limit_h_min -28
_diffrn_reflns_limit_k_max 18
_diffrn_reflns_limit_k_min -18
_diffrn_reflns_limit_l_max 29
_diffrn_reflns_limit_l_min -23
_diffrn_reflns_number 44423
_diffrn_reflns_theta_max 22.50
_diffrn_reflns_theta_min 1.42
_diffrn_standards_interval_time 20
_exptl_absorpt_coefficient_mu 1.189
_exptl_absorpt_correction_type none
_exptl_crystal_colour colorless
_exptl_crystal_density_diffrn 1.389
_exptl_crystal_density_meas ?
_exptl_crystal_density_method 'not measured'
_exptl_crystal_description prism
_exptl_crystal_F_000 4904
_exptl_crystal_size_max 0.30
_exptl_crystal_size_mid 0.20
_exptl_crystal_size_min 0.20
_refine_diff_density_max 1.261
_refine_diff_density_min -0.706
_refine_diff_density_rms 0.192
_refine_ls_extinction_coef 0.00013(6)
_refine_ls_extinction_expression Fc^*^=kFc[1+0.001xFc^2^\l^3^/sin(2\q)]^-1/4^
_refine_ls_extinction_method SHELXL
_refine_ls_goodness_of_fit_ref 1.372
_refine_ls_hydrogen_treatment undef
_refine_ls_matrix_type full
_refine_ls_number_parameters 821
_refine_ls_number_reflns 14424
_refine_ls_number_restraints 447
_refine_ls_restrained_S_all 1.359
_refine_ls_R_factor_all 0.2269
_refine_ls_R_factor_gt 0.1467
_refine_ls_shift/su_max 0.530
_refine_ls_shift/su_mean 0.021
_refine_ls_structure_factor_coef Fsqd
_refine_ls_weighting_details 'calc w=1/[\s^2^(Fo^2^)+(0.2000P)^2^+0.0000P] where P=(Fo^2^+2Fc^2^)/3'
_refine_ls_weighting_scheme calc
_refine_ls_wR_factor_gt 0.3905
_refine_ls_wR_factor_ref 0.4422
_reflns_number_gt 7398
_reflns_number_total 14424
_reflns_threshold_expression >2sigma(I)
_cod_data_source_file 906198csup1.cif
_cod_data_source_block san1
_cod_depositor_comments
;
The following automatic conversions were performed:
'_atom_site_symetry_multiplicity' tag replaced with
'_atom_site_symmetry_multiplicity'.

Automatic conversion script
Id: cif_correct_tags 1440 2010-10-19 06:21:57Z saulius 

The following automatic conversions were performed:

'_symmetry_cell_setting' value 'Monoclinic' changed to 'monoclinic'
according to /home/saulius/struct/CIF-dictionaries/cif_core.dic
dictionary named 'cif_core.dic' version 2.4.2 from 2011-04-26.

Automatic conversion script
Id: cif_fix_values 1891 2012-01-12 08:04:46Z andrius 

The following automatic conversions were performed:

'_exptl_crystal_density_meas' value 'not measured' was changed to '?'
- the value is perceived as not measured.

Automatic conversion script
Id: cif_fix_values 3008 2015-01-20 13:52:24Z robertas 
;
_cod_original_cell_volume 11382.89(15)
_cod_original_sg_symbol_H-M P2(1)/c
_cod_database_code 7027744

loop_
_symmetry_equiv_pos_as_xyz
'x, y, z'
'x, -y+1/2, z+1/2'
'-x, -y, -z'
'-x, y-1/2, -z-1/2'

loop_
_atom_site_label
_atom_site_type_symbol
_atom_site_fract_x
_atom_site_fract_y
_atom_site_fract_z
_atom_site_U_iso_or_equiv
_atom_site_adp_type
_atom_site_occupancy
_atom_site_symmetry_multiplicity
_atom_site_calc_flag
_atom_site_refinement_flags
Ti1 Ti 0.25181(10) 0.49305(14) 0.24786(11) 0.0480(7) Uani 1 1 d .
Ti2 Ti 0.14607(12) 0.36176(17) 0.18276(13) 0.0623(9) Uani 1 1 d .
Ti3 Ti 0.11962(12) 0.52361(17) 0.24535(13) 0.0646(9) Uani 1 1 d .
Ti4 Ti 0.31691(13) 0.50684(18) 0.38996(13) 0.0695(9) Uani 1 1 d .
Ti5 Ti 0.18632(14) 0.47118(19) 0.10599(13) 0.0723(10) Uani 1 1 d .
Ti6 Ti 0.36006(13) 0.62443(18) 0.30907(14) 0.0745(10) Uani 1 1 d .
Ti7 Ti 0.16019(13) 0.63301(17) 0.16933(14) 0.0698(9) Uani 1 1 d .
Ti8 Ti 0.34150(13) 0.35433(19) 0.33146(16) 0.0814(11) Uani 1 1 d .
Ti9 Ti 0.21840(13) 0.37408(17) 0.33647(13) 0.0682(9) Uani 1 1 d .
Ti10 Ti 0.26835(14) 0.33003(18) 0.17843(16) 0.0793(11) Uani 1 1 d .
Ti11 Ti 0.19549(14) 0.52951(19) 0.36476(14) 0.0740(10) Uani 1 1 d .
Ti12 Ti 0.38496(13) 0.4719(2) 0.25072(17) 0.0850(11) Uani 1 1 d .
Ti13 Ti 0.30517(15) 0.6107(2) 0.17366(15) 0.0825(11) Uani 1 1 d .
Ti14 Ti 0.21593(14) 0.65741(18) 0.30359(14) 0.0737(10) Uani 1 1 d .
Ti15 Ti 0.26582(15) 0.72122(18) 0.23289(15) 0.0822(11) Uani 1 1 d .
Ti16 Ti 0.30862(17) 0.4566(2) 0.13119(17) 0.0957(13) Uani 1 1 d .
Ti17 Ti 0.23798(15) 0.26556(18) 0.26363(17) 0.0831(11) Uani 1 1 d .
O2 O 0.1991(4) 0.5630(5) 0.2433(4) 0.054(3) Uani 1 1 d .
O7 O 0.2773(4) 0.4432(5) 0.3127(4) 0.054(3) Uani 1 1 d .
O8 O 0.2219(4) 0.4271(5) 0.1924(4) 0.052(3) Uani 1 1 d .
O11 O 0.3119(4) 0.5387(6) 0.2446(4) 0.059(3) Uani 1 1 d .
O3 O 0.3591(5) 0.5318(7) 0.1785(6) 0.097(4) Uani 1 1 d .
O4 O 0.2885(5) 0.6728(6) 0.2998(5) 0.078(3) Uani 1 1 d .
O5 O 0.2569(4) 0.5835(6) 0.3633(4) 0.068(3) Uani 1 1 d .
O6 O 0.2347(5) 0.6557(6) 0.1731(5) 0.078(3) Uani 1 1 d .
O9 O 0.3352(5) 0.3997(6) 0.1979(5) 0.085(4) Uani 1 1 d .
O10 O 0.2747(4) 0.3022(6) 0.3388(5) 0.079(4) Uani 1 1 d .
O12 O 0.2056(5) 0.2824(6) 0.1839(5) 0.077(3) Uani 1 1 d .
O13 O 0.1637(4) 0.4588(6) 0.3094(4) 0.063(3) Uani 1 1 d .
O14 O 0.2565(5) 0.5336(6) 0.1251(5) 0.076(3) Uani 1 1 d .
O15 O 0.3012(5) 0.3098(6) 0.2588(6) 0.083(4) Uani 1 1 d .
O16 O 0.3356(5) 0.6812(7) 0.2360(5) 0.084(4) Uani 1 1 d .
O17 O 0.1539(4) 0.6013(6) 0.3077(5) 0.071(3) Uani 1 1 d .
O18 O 0.1942(5) 0.7069(6) 0.2348(5) 0.081(4) Uani 1 1 d .
O19 O 0.2506(4) 0.4477(6) 0.3943(4) 0.073(3) Uani 1 1 d .
O20 O 0.1824(4) 0.3356(5) 0.2604(4) 0.061(3) Uani 1 1 d .
O32 O 0.2437(5) 0.3878(7) 0.1106(5) 0.088(4) Uani 1 1 d .
O1 O 0.1175(4) 0.4468(6) 0.1983(4) 0.066(3) Uani 1 1 d .
O42 O 0.3806(4) 0.4183(6) 0.3068(6) 0.088(4) Uani 1 1 d .
O44 O 0.3575(4) 0.5584(7) 0.3596(5) 0.081(4) Uani 1 1 d .
O45 O 0.1540(4) 0.5481(6) 0.1286(4) 0.066(3) Uani 1 1 d .
O29 O 0.3599(5) 0.4082(7) 0.4028(6) 0.091(4) Uani 1 1 d .
C29 C 0.4026(12) 0.3932(17) 0.4572(12) 0.151(11) Uani 1 1 d DU
C29A C 0.4620(11) 0.4083(17) 0.4647(14) 0.186(14) Uani 1 1 d DU
C29B C 0.3879(14) 0.326(2) 0.4823(15) 0.231(19) Uani 1 1 d DU
O30 O 0.1328(5) 0.3879(6) 0.1049(5) 0.079(3) Uani 1 1 d .
C30 C 0.0877(9) 0.3561(12) 0.0591(9) 0.101(7) Uani 1 1 d DU
C30A C 0.0386(9) 0.4116(13) 0.0327(10) 0.129(9) Uani 1 1 d DU
C30B C 0.1095(11) 0.3108(14) 0.0245(10) 0.152(11) Uani 1 1 d DU
O34 O 0.4182(5) 0.5678(7) 0.2934(5) 0.089(4) Uani 1 1 d .
C34 C 0.4736(8) 0.6046(17) 0.3081(11) 0.150(11) Uani 1 1 d DU
C34A C 0.5154(11) 0.5722(19) 0.3611(12) 0.176(13) Uani 1 1 d DU
C34B C 0.4878(12) 0.613(3) 0.2596(11) 0.36(4) Uani 1 1 d DU
O39 O 0.0978(4) 0.6071(6) 0.1904(5) 0.074(3) Uani 1 1 d .
C39 C 0.0453(9) 0.6456(15) 0.1654(13) 0.148(11) Uani 1 1 d DU
C39A C -0.0006(11) 0.5985(18) 0.1258(12) 0.187(15) Uani 1 1 d DU
C39B C 0.0375(13) 0.697(2) 0.2058(15) 0.25(2) Uani 1 1 d DU
O36 O 0.3455(5) 0.5401(7) 0.4582(5) 0.091(4) Uani 1 1 d .
C36 C 0.3399(19) 0.578(3) 0.5060(16) 0.259(5) Uani 1 1 d DU
C36A C 0.3985(19) 0.605(3) 0.544(2) 0.310(7) Uani 1 1 d DU
C36B C 0.322(2) 0.509(3) 0.530(2) 0.336(7) Uani 1 1 d DU
O22 O 0.3342(8) 0.4405(11) 0.0813(8) 0.184(9) Uani 1 1 d D
C22 C 0.3369(18) 0.418(2) 0.0337(11) 0.259(5) Uani 1 1 d DU
C22A C 0.3510(19) 0.335(2) 0.0270(18) 0.310(7) Uani 1 1 d DU
C22B C 0.309(2) 0.464(3) -0.0192(13) 0.336(7) Uani 1 1 d DU
O23 O 0.4475(5) 0.4366(9) 0.2521(7) 0.138(7) Uani 1 1 d D
C23 C 0.4777(13) 0.3716(15) 0.2463(14) 0.259(5) Uani 1 1 d DU
C23A C 0.5362(14) 0.358(3) 0.2940(15) 0.310(7) Uani 1 1 d DU
C23B C 0.491(2) 0.396(3) 0.1968(15) 0.336(7) Uani 1 1 d DU
O24 O 0.2730(8) 0.8224(7) 0.2279(7) 0.148(7) Uani 1 1 d .
C24 C 0.2954(15) 0.892(3) 0.2143(18) 0.259(5) Uani 1 1 d DU
C24A C 0.3135(18) 0.878(3) 0.1675(17) 0.310(7) Uani 1 1 d DU
C24B C 0.347(2) 0.901(3) 0.2684(16) 0.336(7) Uani 1 1 d DU
O25 O 0.3882(5) 0.2769(7) 0.3577(6) 0.113(5) Uani 1 1 d D
C25 C 0.4050(14) 0.2015(13) 0.3625(14) 0.259(5) Uani 1 1 d DU
C25A C 0.4705(13) 0.212(3) 0.3918(18) 0.310(7) Uani 1 1 d DU
C25B C 0.3929(19) 0.169(2) 0.3049(15) 0.336(7) Uani 1 1 d DU
O26 O 0.2307(8) 0.1682(8) 0.2683(8) 0.153(7) Uani 1 1 d D
C26 C 0.2203(15) 0.1071(16) 0.2967(13) 0.259(5) Uani 1 1 d DU
C26A C 0.1765(16) 0.056(2) 0.2529(18) 0.310(7) Uani 1 1 d DU
C26B C 0.2770(16) 0.068(2) 0.3295(17) 0.336(7) Uani 1 1 d DU
O27 O 0.3137(6) 0.6693(8) 0.1256(5) 0.108(5) Uani 1 1 d D
C27 C 0.3230(15) 0.677(2) 0.0778(11) 0.259(5) Uani 1 1 d DU
C27A C 0.3866(14) 0.683(3) 0.0946(19) 0.310(7) Uani 1 1 d DU
C27B C 0.291(2) 0.746(3) 0.0419(17) 0.336(7) Uani 1 1 d DU
O28 O 0.1710(6) 0.5450(8) 0.4163(5) 0.109(5) Uani 1 1 d D
C28 C 0.1406(14) 0.5772(19) 0.4427(13) 0.259(5) Uani 1 1 d DU
C28A C 0.1680(19) 0.552(3) 0.5025(13) 0.310(7) Uani 1 1 d DU
C28B C 0.135(2) 0.6637(19) 0.4322(19) 0.336(7) Uani 1 1 d DU
O31 O 0.1243(6) 0.7002(7) 0.1188(6) 0.108(5) Uani 1 1 d .
C31 C 0.1235(18) 0.764(2) 0.0962(19) 0.259(5) Uani 1 1 d DU
C31A C 0.1262(18) 0.830(3) 0.1364(18) 0.310(7) Uani 1 1 d DU
C31B C 0.071(2) 0.772(3) 0.0410(17) 0.336(7) Uani 1 1 d DU
O33 O 0.0549(4) 0.5128(8) 0.2482(6) 0.099(5) Uani 1 1 d .
C33 C 0.0225(18) 0.501(2) 0.2712(19) 0.259(5) Uani 1 1 d DU
C33A C -0.0393(18) 0.496(3) 0.2297(19) 0.310(7) Uani 1 1 d DU
C33B C 0.038(2) 0.443(3) 0.3177(18) 0.336(7) Uani 1 1 d DU
O35 O 0.2142(5) 0.7386(7) 0.3423(6) 0.094(4) Uani 1 1 d .
C35 C 0.2088(18) 0.819(3) 0.3381(17) 0.259(5) Uani 1 1 d DU
C35A C 0.1470(16) 0.831(3) 0.327(2) 0.310(7) Uani 1 1 d DU
C35B C 0.2445(18) 0.855(3) 0.3935(19) 0.336(7) Uani 1 1 d DU
O37 O 0.2946(6) 0.2481(7) 0.1593(6) 0.112(5) Uani 1 1 d D
C37 C 0.2943(15) 0.1673(12) 0.1578(14) 0.259(5) Uani 1 1 d DU
C37A C 0.3498(15) 0.128(2) 0.168(2) 0.310(7) Uani 1 1 d DU
C37B C 0.2516(17) 0.143(2) 0.1002(16) 0.336(7) Uani 1 1 d DU
O38 O 0.4043(5) 0.7000(8) 0.3515(6) 0.102(4) Uani 1 1 d .
C38 C 0.420(2) 0.728(2) 0.4044(19) 0.259(5) Uani 1 1 d DU
C38A C 0.4689(17) 0.784(3) 0.416(2) 0.310(7) Uani 1 1 d DU
C38B C 0.3741(18) 0.763(3) 0.418(2) 0.336(7) Uani 1 1 d DU
O40 O 0.1605(6) 0.4863(7) 0.0352(5) 0.097(4) Uani 1 1 d D
C40 C 0.1614(15) 0.5431(16) -0.0008(12) 0.259(5) Uani 1 1 d DU
C40A C 0.1221(18) 0.525(2) -0.0601(12) 0.310(7) Uani 1 1 d DU
C40B C 0.144(2) 0.6252(18) 0.0100(18) 0.336(7) Uani 1 1 d DU
O41 O 0.0894(5) 0.2982(7) 0.1648(5) 0.089(4) Uani 1 1 d D
C41 C 0.0389(10) 0.290(2) 0.1695(14) 0.259(5) Uani 1 1 d DU
C41A C 0.0468(16) 0.239(3) 0.2187(15) 0.310(7) Uani 1 1 d DU
C41B C -0.0143(13) 0.284(3) 0.1177(16) 0.336(7) Uani 1 1 d DU
O43 O 0.1861(5) 0.3183(7) 0.3699(5) 0.091(4) Uani 1 1 d .
C43 C 0.173(2) 0.317(2) 0.4137(19) 0.259(5) Uani 1 1 d DU
C43A C 0.1153(17) 0.282(3) 0.402(2) 0.310(7) Uani 1 1 d DU
C43B C 0.2200(18) 0.263(3) 0.448(2) 0.336(7) Uani 1 1 d DU

loop_
_atom_site_aniso_label
_atom_site_aniso_U_11
_atom_site_aniso_U_22
_atom_site_aniso_U_33
_atom_site_aniso_U_23
_atom_site_aniso_U_13
_atom_site_aniso_U_12
Ti1 0.0471(15) 0.0459(16) 0.0558(18) 0.0071(13) 0.0259(14) 0.0020(12)
Ti2 0.0626(18) 0.066(2) 0.068(2) -0.0006(16) 0.0364(18) -0.0082(15)
Ti3 0.0506(17) 0.072(2) 0.075(2) -0.0037(16) 0.0298(17) 0.0065(15)
Ti4 0.0650(19) 0.076(2) 0.064(2) 0.0154(17) 0.0231(18) -0.0001(17)
Ti5 0.085(2) 0.084(2) 0.056(2) 0.0033(17) 0.0369(19) -0.0150(18)
Ti6 0.0657(19) 0.074(2) 0.079(3) 0.0160(18) 0.0253(19) -0.0081(17)
Ti7 0.074(2) 0.059(2) 0.066(2) 0.0140(16) 0.0177(18) 0.0064(16)
Ti8 0.064(2) 0.075(2) 0.108(3) 0.031(2) 0.037(2) 0.0246(17)
Ti9 0.071(2) 0.071(2) 0.072(2) 0.0144(17) 0.0386(19) -0.0075(16)
Ti10 0.088(2) 0.067(2) 0.111(3) -0.0033(19) 0.069(2) 0.0070(18)
Ti11 0.077(2) 0.086(2) 0.071(2) -0.0070(18) 0.043(2) -0.0056(18)
Ti12 0.064(2) 0.093(3) 0.112(3) 0.015(2) 0.051(2) 0.0084(19)
Ti13 0.100(3) 0.081(2) 0.080(3) 0.0148(19) 0.050(2) -0.015(2)
Ti14 0.085(2) 0.061(2) 0.076(2) -0.0011(17) 0.034(2) 0.0059(17)
Ti15 0.099(3) 0.061(2) 0.080(3) 0.0118(18) 0.030(2) -0.0028(19)
Ti16 0.117(3) 0.102(3) 0.107(3) -0.004(2) 0.086(3) -0.010(2)
Ti17 0.094(2) 0.056(2) 0.116(3) 0.0155(19) 0.059(2) 0.0046(18)
O2 0.045(5) 0.049(6) 0.069(7) 0.014(5) 0.024(6) 0.013(5)
O7 0.042(5) 0.059(6) 0.066(7) 0.010(5) 0.027(6) 0.011(5)
O8 0.056(6) 0.046(6) 0.062(7) 0.003(5) 0.032(6) -0.001(5)
O11 0.039(5) 0.074(7) 0.068(7) 0.012(6) 0.026(6) 0.004(5)
O3 0.085(8) 0.116(10) 0.110(11) 0.020(8) 0.062(9) -0.010(8)
O4 0.096(9) 0.063(7) 0.074(9) 0.018(6) 0.036(7) 0.005(6)
O5 0.083(7) 0.065(7) 0.065(8) 0.003(6) 0.040(7) -0.006(6)
O6 0.085(8) 0.065(7) 0.074(9) 0.023(6) 0.023(7) 0.004(6)
O9 0.096(8) 0.072(8) 0.125(11) -0.001(7) 0.082(9) 0.013(7)
O10 0.071(7) 0.076(8) 0.097(10) 0.038(7) 0.042(7) 0.011(6)
O12 0.099(8) 0.057(7) 0.100(10) -0.015(6) 0.065(8) -0.009(6)
O13 0.045(6) 0.077(7) 0.074(8) 0.005(6) 0.031(6) -0.011(5)
O14 0.085(8) 0.075(8) 0.076(9) 0.010(6) 0.041(7) -0.020(6)
O15 0.075(7) 0.062(7) 0.133(12) 0.020(7) 0.065(8) 0.010(6)
O16 0.080(8) 0.087(9) 0.071(9) 0.009(7) 0.016(7) -0.018(7)
O17 0.066(7) 0.079(8) 0.082(9) -0.017(6) 0.045(7) -0.002(6)
O18 0.074(7) 0.057(7) 0.101(10) 0.006(6) 0.025(7) 0.017(6)
O19 0.077(7) 0.085(8) 0.058(8) 0.016(6) 0.029(7) -0.010(6)
O20 0.057(6) 0.051(6) 0.083(8) 0.005(5) 0.038(6) 0.000(5)
O32 0.103(9) 0.090(9) 0.099(10) -0.008(7) 0.071(9) -0.002(7)
O1 0.055(6) 0.078(8) 0.060(8) 0.003(6) 0.019(6) -0.002(6)
O42 0.063(7) 0.071(8) 0.130(12) 0.018(8) 0.040(8) 0.014(6)
O44 0.051(6) 0.099(9) 0.082(9) 0.022(7) 0.017(7) 0.010(6)
O45 0.065(7) 0.065(7) 0.064(8) 0.014(6) 0.022(6) 0.004(6)
O29 0.063(7) 0.102(10) 0.089(10) 0.032(8) 0.010(7) 0.017(7)
C29 0.15(3) 0.18(3) 0.11(2) 0.04(2) 0.05(2) 0.03(2)
C29A 0.13(2) 0.18(3) 0.18(3) 0.04(2) -0.01(2) -0.01(2)
C29B 0.21(4) 0.23(4) 0.18(4) 0.06(3) 0.00(3) -0.04(3)
O30 0.094(8) 0.081(8) 0.069(9) -0.008(7) 0.040(8) -0.026(7)
C30 0.104(16) 0.115(17) 0.106(18) -0.008(14) 0.065(15) 0.016(14)
C30A 0.116(18) 0.14(2) 0.13(2) 0.011(17) 0.053(18) 0.005(17)
C30B 0.17(2) 0.15(2) 0.10(2) -0.062(17) 0.015(18) 0.02(2)
O34 0.076(8) 0.092(9) 0.102(11) 0.023(8) 0.039(8) -0.004(7)
C34 0.053(12) 0.23(3) 0.19(3) -0.01(2) 0.072(18) -0.026(17)
C34A 0.11(2) 0.21(3) 0.19(3) 0.05(3) 0.04(2) -0.01(2)
C34B 0.11(2) 0.65(8) 0.27(5) 0.23(5) 0.01(3) -0.17(4)
O39 0.049(6) 0.075(8) 0.086(9) 0.009(6) 0.015(6) 0.021(6)
C39 0.087(16) 0.13(2) 0.20(3) 0.02(2) 0.03(2) 0.032(17)
C39A 0.12(2) 0.23(3) 0.12(2) -0.06(2) -0.039(18) 0.07(2)
C39B 0.17(3) 0.31(5) 0.28(5) -0.03(4) 0.09(3) 0.11(3)
O36 0.103(9) 0.097(9) 0.056(8) -0.001(7) 0.015(7) -0.002(8)
C36 0.278(12) 0.268(12) 0.214(12) 0.015(10) 0.084(10) -0.003(10)
C36A 0.262(13) 0.353(16) 0.319(17) -0.037(13) 0.122(12) -0.038(12)
C36B 0.373(16) 0.378(17) 0.260(16) 0.013(14) 0.132(13) 0.015(15)
O22 0.221(19) 0.25(2) 0.184(19) -0.112(16) 0.182(18) -0.103(17)
C22 0.278(12) 0.268(12) 0.214(12) 0.015(10) 0.084(10) -0.003(10)
C22A 0.262(13) 0.353(16) 0.319(17) -0.037(13) 0.122(12) -0.038(12)
C22B 0.373(16) 0.378(17) 0.260(16) 0.013(14) 0.132(13) 0.015(15)
O23 0.083(9) 0.153(14) 0.22(2) 0.014(13) 0.102(12) 0.040(9)
C23 0.278(12) 0.268(12) 0.214(12) 0.015(10) 0.084(10) -0.003(10)
C23A 0.262(13) 0.353(16) 0.319(17) -0.037(13) 0.122(12) -0.038(12)
C23B 0.373(16) 0.378(17) 0.260(16) 0.013(14) 0.132(13) 0.015(15)
O24 0.239(19) 0.053(9) 0.175(17) 0.031(9) 0.107(16) -0.027(10)
C24 0.278(12) 0.268(12) 0.214(12) 0.015(10) 0.084(10) -0.003(10)
C24A 0.262(13) 0.353(16) 0.319(17) -0.037(13) 0.122(12) -0.038(12)
C24B 0.373(16) 0.378(17) 0.260(16) 0.013(14) 0.132(13) 0.015(15)
O25 0.087(9) 0.076(9) 0.159(15) 0.036(9) 0.034(10) 0.055(8)
C25 0.278(12) 0.268(12) 0.214(12) 0.015(10) 0.084(10) -0.003(10)
C25A 0.262(13) 0.353(16) 0.319(17) -0.037(13) 0.122(12) -0.038(12)
C25B 0.373(16) 0.378(17) 0.260(16) 0.013(14) 0.132(13) 0.015(15)
O26 0.232(19) 0.077(10) 0.168(18) 0.030(10) 0.102(16) 0.008(12)
C26 0.278(12) 0.268(12) 0.214(12) 0.015(10) 0.084(10) -0.003(10)
C26A 0.262(13) 0.353(16) 0.319(17) -0.037(13) 0.122(12) -0.038(12)
C26B 0.373(16) 0.378(17) 0.260(16) 0.013(14) 0.132(13) 0.015(15)
O27 0.135(11) 0.131(11) 0.083(10) 0.015(8) 0.069(9) -0.050(9)
C27 0.278(12) 0.268(12) 0.214(12) 0.015(10) 0.084(10) -0.003(10)
C27A 0.262(13) 0.353(16) 0.319(17) -0.037(13) 0.122(12) -0.038(12)
C27B 0.373(16) 0.378(17) 0.260(16) 0.013(14) 0.132(13) 0.015(15)
O28 0.120(10) 0.154(12) 0.092(11) -0.011(9) 0.084(10) 0.024(10)
C28 0.278(12) 0.268(12) 0.214(12) 0.015(10) 0.084(10) -0.003(10)
C28A 0.262(13) 0.353(16) 0.319(17) -0.037(13) 0.122(12) -0.038(12)
C28B 0.373(16) 0.378(17) 0.260(16) 0.013(14) 0.132(13) 0.015(15)
O31 0.124(11) 0.068(8) 0.098(11) 0.043(8) 0.011(9) 0.020(8)
C31 0.278(12) 0.268(12) 0.214(12) 0.015(10) 0.084(10) -0.003(10)
C31A 0.262(13) 0.353(16) 0.319(17) -0.037(13) 0.122(12) -0.038(12)
C31B 0.373(16) 0.378(17) 0.260(16) 0.013(14) 0.132(13) 0.015(15)
O33 0.043(6) 0.156(12) 0.122(12) -0.014(9) 0.059(8) -0.001(7)
C33 0.278(12) 0.268(12) 0.214(12) 0.015(10) 0.084(10) -0.003(10)
C33A 0.262(13) 0.353(16) 0.319(17) -0.037(13) 0.122(12) -0.038(12)
C33B 0.373(16) 0.378(17) 0.260(16) 0.013(14) 0.132(13) 0.015(15)
O35 0.112(10) 0.062(8) 0.115(12) -0.011(7) 0.052(9) 0.006(7)
C35 0.278(12) 0.268(12) 0.214(12) 0.015(10) 0.084(10) -0.003(10)
C35A 0.262(13) 0.353(16) 0.319(17) -0.037(13) 0.122(12) -0.038(12)
C35B 0.373(16) 0.378(17) 0.260(16) 0.013(14) 0.132(13) 0.015(15)
O37 0.130(11) 0.056(8) 0.191(16) -0.024(9) 0.110(12) 0.014(8)
C37 0.278(12) 0.268(12) 0.214(12) 0.015(10) 0.084(10) -0.003(10)
C37A 0.262(13) 0.353(16) 0.319(17) -0.037(13) 0.122(12) -0.038(12)
C37B 0.373(16) 0.378(17) 0.260(16) 0.013(14) 0.132(13) 0.015(15)
O38 0.094(9) 0.103(10) 0.096(11) 0.011(8) 0.026(9) -0.037(8)
C38 0.278(12) 0.268(12) 0.214(12) 0.015(10) 0.084(10) -0.003(10)
C38A 0.262(13) 0.353(16) 0.319(17) -0.037(13) 0.122(12) -0.038(12)
C38B 0.373(16) 0.378(17) 0.260(16) 0.013(14) 0.132(13) 0.015(15)
O40 0.152(12) 0.094(9) 0.055(8) 0.007(7) 0.051(9) -0.030(9)
C40 0.278(12) 0.268(12) 0.214(12) 0.015(10) 0.084(10) -0.003(10)
C40A 0.262(13) 0.353(16) 0.319(17) -0.037(13) 0.122(12) -0.038(12)
C40B 0.373(16) 0.378(17) 0.260(16) 0.013(14) 0.132(13) 0.015(15)
O41 0.082(8) 0.106(10) 0.089(10) -0.004(8) 0.047(8) -0.016(7)
C41 0.278(12) 0.268(12) 0.214(12) 0.015(10) 0.084(10) -0.003(10)
C41A 0.262(13) 0.353(16) 0.319(17) -0.037(13) 0.122(12) -0.038(12)
C41B 0.373(16) 0.378(17) 0.260(16) 0.013(14) 0.132(13) 0.015(15)
O43 0.129(10) 0.095(9) 0.068(9) 0.016(7) 0.058(8) -0.034(8)
C43 0.278(12) 0.268(12) 0.214(12) 0.015(10) 0.084(10) -0.003(10)
C43A 0.262(13) 0.353(16) 0.319(17) -0.037(13) 0.122(12) -0.038(12)
C43B 0.373(16) 0.378(17) 0.260(16) 0.013(14) 0.132(13) 0.015(15)

loop_
_atom_type_symbol
_atom_type_description
_atom_type_scat_dispersion_real
_atom_type_scat_dispersion_imag
_atom_type_scat_source
C C 0.0033 0.0016 'International Tables Vol C Tables 4.2.6.8 and 6.1.1.4'
H H 0.0000 0.0000 'International Tables Vol C Tables 4.2.6.8 and 6.1.1.4'
O O 0.0106 0.0060 'International Tables Vol C Tables 4.2.6.8 and 6.1.1.4'
Ti Ti 0.2776 0.4457 'International Tables Vol C Tables 4.2.6.8 and 6.1.1.4'

loop_
_geom_angle_atom_site_label_1
_geom_angle_atom_site_label_2
_geom_angle_atom_site_label_3
_geom_angle
O8 Ti1 O11 109.9(4)
O8 Ti1 O7 110.6(4)
O11 Ti1 O7 105.9(4)
O8 Ti1 O2 108.5(5)
O11 Ti1 O2 110.7(4)
O7 Ti1 O2 111.2(4)
O41 Ti2 O1 101.7(5)
O41 Ti2 O20 97.6(5)
O1 Ti2 O20 90.9(5)
O41 Ti2 O30 95.2(5)
O1 Ti2 O30 98.1(5)
O20 Ti2 O30 162.6(4)
O41 Ti2 O12 97.2(5)
O1 Ti2 O12 159.2(5)
O20 Ti2 O12 78.0(4)
O30 Ti2 O12 88.8(5)
O41 Ti2 O8 167.4(5)
O1 Ti2 O8 89.1(4)
O20 Ti2 O8 88.5(4)
O30 Ti2 O8 76.8(4)
O12 Ti2 O8 73.3(4)
O41 Ti2 Ti17 100.4(4)
O1 Ti2 Ti17 125.8(4)
O20 Ti2 Ti17 37.3(3)
O30 Ti2 Ti17 128.3(4)
O12 Ti2 Ti17 40.7(3)
O8 Ti2 Ti17 77.9(3)
O41 Ti2 Ti5 130.5(4)
O1 Ti2 Ti5 86.2(3)
O20 Ti2 Ti5 131.5(3)
O30 Ti2 Ti5 35.5(3)
O12 Ti2 Ti5 88.2(3)
O8 Ti2 Ti5 43.0(3)
Ti17 Ti2 Ti5 114.23(12)
O41 Ti2 Ti10 127.4(4)
O1 Ti2 Ti10 130.8(3)
O20 Ti2 Ti10 86.6(3)
O30 Ti2 Ti10 76.2(3)
O12 Ti2 Ti10 32.4(3)
O8 Ti2 Ti10 41.7(2)
Ti17 Ti2 Ti10 55.22(10)
Ti5 Ti2 Ti10 60.72(10)
O33 Ti3 O1 101.2(6)
O33 Ti3 O39 97.0(6)
O1 Ti3 O39 96.3(5)
O33 Ti3 O13 97.5(5)
O1 Ti3 O13 91.1(5)
O39 Ti3 O13 162.0(4)
O33 Ti3 O17 98.4(5)
O1 Ti3 O17 158.1(4)
O39 Ti3 O17 90.8(5)
O13 Ti3 O17 76.6(5)
O33 Ti3 O2 168.1(6)
O1 Ti3 O2 88.6(4)
O39 Ti3 O2 75.0(4)
O13 Ti3 O2 88.9(4)
O17 Ti3 O2 73.3(4)
O33 Ti3 Ti11 100.9(5)
O1 Ti3 Ti11 125.6(4)
O39 Ti3 Ti11 129.1(4)
O13 Ti3 Ti11 36.9(3)
O17 Ti3 Ti11 39.7(3)
O2 Ti3 Ti11 78.3(3)
O33 Ti3 Ti7 131.4(5)
O1 Ti3 Ti7 85.8(3)
O39 Ti3 Ti7 34.5(3)
O13 Ti3 Ti7 130.6(3)
O17 Ti3 Ti7 88.5(3)
O2 Ti3 Ti7 41.8(2)
Ti11 Ti3 Ti7 113.73(12)
O33 Ti3 Ti14 128.5(5)
O1 Ti3 Ti14 130.1(3)
O39 Ti3 Ti14 76.3(3)
O13 Ti3 Ti14 86.3(3)
O17 Ti3 Ti14 32.5(3)
O2 Ti3 Ti14 41.6(3)
Ti11 Ti3 Ti14 55.31(10)
Ti7 Ti3 Ti14 60.25(10)
O36 Ti4 O44 102.8(6)
O36 Ti4 O5 95.1(5)
O44 Ti4 O5 91.4(5)
O36 Ti4 O29 97.7(6)
O44 Ti4 O29 96.5(5)
O5 Ti4 O29 163.0(5)
O36 Ti4 O19 96.7(5)
O44 Ti4 O19 158.7(5)
O5 Ti4 O19 78.3(4)
O29 Ti4 O19 89.1(5)
O36 Ti4 O7 167.8(5)
O44 Ti4 O7 88.0(5)
O5 Ti4 O7 90.2(4)
O29 Ti4 O7 75.1(5)
O19 Ti4 O7 73.6(4)
O36 Ti4 Ti11 98.7(4)
O44 Ti4 Ti11 126.4(4)
O5 Ti4 Ti11 37.8(3)
O29 Ti4 Ti11 128.3(4)
O19 Ti4 Ti11 40.5(3)
O7 Ti4 Ti11 78.9(2)
O36 Ti4 Ti8 132.7(4)
O44 Ti4 Ti8 85.7(4)
O5 Ti4 Ti8 131.6(3)
O29 Ti4 Ti8 35.0(4)
O19 Ti4 Ti8 87.3(3)
O7 Ti4 Ti8 41.4(2)
Ti11 Ti4 Ti8 113.38(13)
O36 Ti4 Ti9 127.0(4)
O44 Ti4 Ti9 130.1(4)
O5 Ti4 Ti9 87.5(3)
O29 Ti4 Ti9 75.9(4)
O19 Ti4 Ti9 32.2(3)
O7 Ti4 Ti9 42.1(2)
Ti11 Ti4 Ti9 55.32(10)
Ti8 Ti4 Ti9 59.80(9)
O40 Ti5 O45 102.9(6)
O40 Ti5 O30 97.8(6)
O45 Ti5 O30 97.1(5)
O40 Ti5 O14 95.8(5)
O45 Ti5 O14 90.9(5)
O30 Ti5 O14 162.3(5)
O40 Ti5 O32 96.9(6)
O45 Ti5 O32 158.4(5)
O30 Ti5 O32 88.6(5)
O14 Ti5 O32 78.6(5)
O40 Ti5 O8 168.3(5)
O45 Ti5 O8 88.0(4)
O30 Ti5 O8 76.1(4)
O14 Ti5 O8 88.5(4)
O32 Ti5 O8 73.2(4)
O40 Ti5 Ti16 99.2(5)
O45 Ti5 Ti16 125.9(4)
O30 Ti5 Ti16 127.9(4)
O14 Ti5 Ti16 37.9(3)
O32 Ti5 Ti16 40.7(3)
O8 Ti5 Ti16 77.6(2)
O40 Ti5 Ti2 133.3(4)
O45 Ti5 Ti2 84.8(3)
O30 Ti5 Ti2 35.6(3)
O14 Ti5 Ti2 130.5(3)
O32 Ti5 Ti2 87.9(3)
O8 Ti5 Ti2 42.2(2)
Ti16 Ti5 Ti2 113.32(13)
O40 Ti5 Ti10 127.9(5)
O45 Ti5 Ti10 129.2(4)
O30 Ti5 Ti10 75.6(4)
O14 Ti5 Ti10 87.1(3)
O32 Ti5 Ti10 32.8(3)
O8 Ti5 Ti10 41.2(2)
Ti16 Ti5 Ti10 55.31(11)
Ti2 Ti5 Ti10 59.84(9)
O44 Ti6 O38 101.9(6)
O44 Ti6 O4 92.5(5)
O38 Ti6 O4 95.5(6)
O44 Ti6 O34 96.1(5)
O38 Ti6 O34 98.5(6)
O4 Ti6 O34 161.7(5)
O44 Ti6 O16 159.2(5)
O38 Ti6 O16 96.6(5)
O4 Ti6 O16 76.3(5)
O34 Ti6 O16 90.3(5)
O44 Ti6 O11 88.2(5)
O38 Ti6 O11 168.7(5)
O4 Ti6 O11 89.1(4)
O34 Ti6 O11 75.1(4)
O16 Ti6 O11 74.4(4)
O44 Ti6 Ti15 126.9(4)
O38 Ti6 Ti15 98.7(4)
O4 Ti6 Ti15 36.8(3)
O34 Ti6 Ti15 128.4(4)
O16 Ti6 Ti15 39.5(3)
O11 Ti6 Ti15 78.8(3)
O44 Ti6 Ti12 85.0(4)
O38 Ti6 Ti12 133.4(5)
O4 Ti6 Ti12 130.5(4)
O34 Ti6 Ti12 35.1(4)
O16 Ti6 Ti12 89.1(4)
O11 Ti6 Ti12 41.5(2)
Ti15 Ti6 Ti12 113.69(14)
O44 Ti6 Ti13 130.0(4)
O38 Ti6 Ti13 128.0(4)
O4 Ti6 Ti13 86.0(4)
O34 Ti6 Ti13 76.1(4)
O16 Ti6 Ti13 33.4(3)
O11 Ti6 Ti13 41.9(3)
Ti15 Ti6 Ti13 55.20(11)
Ti12 Ti6 Ti13 60.20(11)
O31 Ti7 O45 101.3(6)
O31 Ti7 O6 96.5(6)
O45 Ti7 O6 92.2(5)
O31 Ti7 O39 97.4(6)
O45 Ti7 O39 95.9(5)
O6 Ti7 O39 162.1(5)
O31 Ti7 O18 98.4(6)
O45 Ti7 O18 158.0(5)
O6 Ti7 O18 75.8(5)
O39 Ti7 O18 91.1(5)
O31 Ti7 O2 168.1(6)
O45 Ti7 O2 88.9(4)
O6 Ti7 O2 89.0(4)
O39 Ti7 O2 75.4(4)
O18 Ti7 O2 72.7(4)
O31 Ti7 Ti15 99.9(5)
O45 Ti7 Ti15 126.6(4)
O6 Ti7 Ti15 36.9(4)
O39 Ti7 Ti15 128.9(4)
O18 Ti7 Ti15 38.9(3)
O2 Ti7 Ti15 78.2(3)
O31 Ti7 Ti3 131.8(5)
O45 Ti7 Ti3 85.7(3)
O6 Ti7 Ti3 131.2(3)
O39 Ti7 Ti3 34.5(3)
O18 Ti7 Ti3 88.5(3)
O2 Ti7 Ti3 42.3(2)
Ti15 Ti7 Ti3 113.82(13)
O31 Ti7 Ti14 127.8(5)
O45 Ti7 Ti14 130.7(3)
O6 Ti7 Ti14 86.0(4)
O39 Ti7 Ti14 76.6(4)
O18 Ti7 Ti14 31.9(3)
O2 Ti7 Ti14 41.8(3)
Ti15 Ti7 Ti14 54.90(10)
Ti3 Ti7 Ti14 60.64(10)
O25 Ti8 O42 102.5(6)
O25 Ti8 O15 95.4(6)
O42 Ti8 O15 92.1(6)
O25 Ti8 O29 97.1(6)
O42 Ti8 O29 96.1(6)
O15 Ti8 O29 163.2(5)
O25 Ti8 O10 95.7(5)
O42 Ti8 O10 159.9(5)
O15 Ti8 O10 77.6(5)
O29 Ti8 O10 89.9(5)
O25 Ti8 O7 167.5(6)
O42 Ti8 O7 88.4(4)
O15 Ti8 O7 90.2(4)
O29 Ti8 O7 75.4(4)
O10 Ti8 O7 74.5(4)
O25 Ti8 Ti17 98.7(5)
O42 Ti8 Ti17 127.0(5)
O15 Ti8 Ti17 37.6(3)
O29 Ti8 Ti17 128.7(4)
O10 Ti8 Ti17 40.1(4)
O7 Ti8 Ti17 79.1(3)
O25 Ti8 Ti4 132.1(5)
O42 Ti8 Ti4 85.6(4)
O15 Ti8 Ti4 131.8(3)
O29 Ti8 Ti4 35.1(3)
O10 Ti8 Ti4 88.5(4)
O7 Ti8 Ti4 41.7(3)
Ti17 Ti8 Ti4 113.80(12)
O25 Ti8 Ti9 126.4(5)
O42 Ti8 Ti9 131.0(4)
O15 Ti8 Ti9 86.9(3)
O29 Ti8 Ti9 76.7(3)
O10 Ti8 Ti9 32.6(3)
O7 Ti8 Ti9 42.7(2)
Ti17 Ti8 Ti9 54.86(10)
Ti4 Ti8 Ti9 60.68(9)
O43 Ti9 O10 98.2(5)
O43 Ti9 O19 96.0(5)
O10 Ti9 O19 109.5(5)
O43 Ti9 O13 100.1(5)
O10 Ti9 O13 158.9(5)
O19 Ti9 O13 78.9(5)
O43 Ti9 O20 102.2(5)
O10 Ti9 O20 81.1(5)
O19 Ti9 O20 157.5(4)
O13 Ti9 O20 84.8(4)
O43 Ti9 O7 166.5(5)
O10 Ti9 O7 75.8(4)
O19 Ti9 O7 75.1(4)
O13 Ti9 O7 88.4(3)
O20 Ti9 O7 89.0(4)
O43 Ti9 Ti17 103.5(4)
O10 Ti9 Ti17 41.6(4)
O19 Ti9 Ti17 146.7(3)
O13 Ti9 Ti17 122.7(3)
O20 Ti9 Ti17 39.6(3)
O7 Ti9 Ti17 80.3(3)
O43 Ti9 Ti11 101.0(4)
O10 Ti9 Ti11 146.1(4)
O19 Ti9 Ti11 40.9(3)
O13 Ti9 Ti11 38.0(3)
O20 Ti9 Ti11 121.1(3)
O7 Ti9 Ti11 79.2(2)
Ti17 Ti9 Ti11 151.94(14)
O43 Ti9 Ti8 130.1(5)
O10 Ti9 Ti8 35.2(3)
O19 Ti9 Ti8 89.4(3)
O13 Ti9 Ti8 129.5(3)
O20 Ti9 Ti8 89.0(3)
O7 Ti9 Ti8 41.4(2)
Ti17 Ti9 Ti8 57.44(11)
Ti11 Ti9 Ti8 114.33(12)
O43 Ti9 Ti4 128.1(4)
O10 Ti9 Ti4 89.6(4)
O19 Ti9 Ti4 34.8(3)
O13 Ti9 Ti4 87.3(3)
O20 Ti9 Ti4 129.7(3)
O7 Ti9 Ti4 41.1(3)
Ti17 Ti9 Ti4 115.17(12)
Ti11 Ti9 Ti4 56.58(10)
Ti8 Ti9 Ti4 59.52(10)
O37 Ti10 O12 96.8(5)
O37 Ti10 O32 99.9(6)
O12 Ti10 O32 109.5(5)
O37 Ti10 O15 97.1(6)
O12 Ti10 O15 81.0(5)
O32 Ti10 O15 158.7(5)
O37 Ti10 O9 99.6(5)
O12 Ti10 O9 158.5(5)
O32 Ti10 O9 81.3(5)
O15 Ti10 O9 83.3(5)
O37 Ti10 O8 170.6(6)
O12 Ti10 O8 76.7(4)
O32 Ti10 O8 76.3(4)
O15 Ti10 O8 88.7(4)
O9 Ti10 O8 88.3(4)
O37 Ti10 Ti17 100.2(5)
O12 Ti10 Ti17 41.7(4)
O32 Ti10 Ti17 146.6(4)
O15 Ti10 Ti17 39.4(3)
O9 Ti10 Ti17 120.9(4)
O8 Ti10 Ti17 79.6(3)
O37 Ti10 Ti16 103.6(4)
O12 Ti10 Ti16 146.5(4)
O32 Ti10 Ti16 41.4(4)
O15 Ti10 Ti16 121.6(4)
O9 Ti10 Ti16 40.0(4)
O8 Ti10 Ti16 79.3(2)
Ti17 Ti10 Ti16 151.73(16)
O37 Ti10 Ti2 130.5(5)
O12 Ti10 Ti2 35.8(3)
O32 Ti10 Ti2 89.4(3)
O15 Ti10 Ti2 89.3(3)
O9 Ti10 Ti2 129.9(3)
O8 Ti10 Ti2 41.8(2)
Ti17 Ti10 Ti2 57.38(10)
Ti16 Ti10 Ti2 114.29(13)
O37 Ti10 Ti5 132.2(6)
O12 Ti10 Ti5 89.9(4)
O32 Ti10 Ti5 35.0(3)
O15 Ti10 Ti5 130.7(3)
O9 Ti10 Ti5 89.3(3)
O8 Ti10 Ti5 42.2(3)
Ti17 Ti10 Ti5 115.08(12)
Ti16 Ti10 Ti5 56.73(11)
Ti2 Ti10 Ti5 59.44(9)
O28 Ti11 O13 122.8(6)
O28 Ti11 O5 121.8(6)
O13 Ti11 O5 115.3(4)
O28 Ti11 O17 104.7(6)
O13 Ti11 O17 82.9(5)
O5 Ti11 O17 82.3(4)
O28 Ti11 O19 103.8(6)
O13 Ti11 O19 81.4(5)
O5 Ti11 O19 83.1(4)
O17 Ti11 O19 151.5(4)
O28 Ti11 Ti9 121.3(5)
O13 Ti11 Ti9 41.3(3)
O5 Ti11 Ti9 101.1(3)
O17 Ti11 Ti9 120.2(3)
O19 Ti11 Ti9 40.1(3)
O28 Ti11 Ti14 121.7(5)
O13 Ti11 Ti14 100.7(3)
O5 Ti11 Ti14 41.9(3)
O17 Ti11 Ti14 40.5(3)
O19 Ti11 Ti14 120.6(3)
Ti9 Ti11 Ti14 116.99(13)
O28 Ti11 Ti4 122.4(5)
O13 Ti11 Ti4 100.4(3)
O5 Ti11 Ti4 39.9(3)
O17 Ti11 Ti4 117.8(3)
O19 Ti11 Ti4 43.3(3)
Ti9 Ti11 Ti4 68.10(11)
Ti14 Ti11 Ti4 78.95(11)
O28 Ti11 Ti3 123.1(5)
O13 Ti11 Ti3 40.2(3)
O5 Ti11 Ti3 101.2(4)
O17 Ti11 Ti3 42.7(3)
O19 Ti11 Ti3 117.6(4)
Ti9 Ti11 Ti3 79.01(12)
Ti14 Ti11 Ti3 67.93(11)
Ti4 Ti11 Ti3 114.48(12)
O23 Ti12 O42 100.2(7)
O23 Ti12 O9 97.4(7)
O42 Ti12 O9 91.0(6)
O23 Ti12 O34 95.7(7)
O42 Ti12 O34 96.8(6)
O9 Ti12 O34 163.3(5)
O23 Ti12 O3 98.4(7)
O42 Ti12 O3 159.2(5)
O9 Ti12 O3 77.4(5)
O34 Ti12 O3 90.5(5)
O23 Ti12 O11 168.2(6)
O42 Ti12 O11 89.3(4)
O9 Ti12 O11 89.3(4)
O34 Ti12 O11 76.1(4)
O3 Ti12 O11 73.6(4)
O23 Ti12 Ti16 101.6(6)
O42 Ti12 Ti16 126.5(4)
O9 Ti12 Ti16 38.2(4)
O34 Ti12 Ti16 128.4(4)
O3 Ti12 Ti16 39.3(4)
O11 Ti12 Ti16 77.8(3)
O23 Ti12 Ti6 130.3(6)
O42 Ti12 Ti6 86.2(4)
O9 Ti12 Ti6 131.9(3)
O34 Ti12 Ti6 34.8(3)
O3 Ti12 Ti6 88.9(4)
O11 Ti12 Ti6 42.8(3)
Ti16 Ti12 Ti6 113.79(14)
O23 Ti12 Ti13 128.5(6)
O42 Ti12 Ti13 131.1(4)
O9 Ti12 Ti13 87.6(4)
O34 Ti12 Ti13 76.1(4)
O3 Ti12 Ti13 32.8(3)
O11 Ti12 Ti13 41.8(3)
Ti16 Ti12 Ti13 55.15(12)
Ti6 Ti12 Ti13 60.37(10)
O27 Ti13 O3 99.1(6)
O27 Ti13 O14 99.3(6)
O3 Ti13 O14 79.1(5)
O27 Ti13 O16 97.5(6)
O3 Ti13 O16 111.0(6)
O14 Ti13 O16 158.7(5)
O27 Ti13 O6 99.3(6)
O3 Ti13 O6 157.5(5)
O14 Ti13 O6 85.3(5)
O16 Ti13 O6 79.1(5)
O27 Ti13 O11 168.9(6)
O3 Ti13 O11 74.9(4)
O14 Ti13 O11 88.9(4)
O16 Ti13 O11 76.4(4)
O6 Ti13 O11 88.8(4)
O27 Ti13 Ti15 101.2(5)
O3 Ti13 Ti15 146.8(4)
O14 Ti13 Ti15 122.6(4)
O16 Ti13 Ti15 40.4(4)
O6 Ti13 Ti15 38.7(3)
O11 Ti13 Ti15 80.4(3)
O27 Ti13 Ti16 102.7(5)
O3 Ti13 Ti16 40.3(4)
O14 Ti13 Ti16 38.8(4)
O16 Ti13 Ti16 146.9(4)
O6 Ti13 Ti16 122.1(4)
O11 Ti13 Ti16 78.9(3)
Ti15 Ti13 Ti16 152.08(14)
O27 Ti13 Ti12 131.0(5)
O3 Ti13 Ti12 35.1(4)
O14 Ti13 Ti12 89.0(4)
O16 Ti13 Ti12 89.8(4)
O6 Ti13 Ti12 129.5(3)
O11 Ti13 Ti12 40.9(2)
Ti15 Ti13 Ti12 114.53(14)
Ti16 Ti13 Ti12 57.23(13)
O27 Ti13 Ti6 129.9(5)
O3 Ti13 Ti6 90.0(4)
O14 Ti13 Ti6 130.8(3)
O16 Ti13 Ti6 35.0(3)
O6 Ti13 Ti6 88.0(4)
O11 Ti13 Ti6 42.3(3)
Ti15 Ti13 Ti6 56.85(11)
Ti16 Ti13 Ti6 114.89(14)
Ti12 Ti13 Ti6 59.43(11)
O35 Ti14 O18 97.7(6)
O35 Ti14 O17 98.6(5)
O18 Ti14 O17 111.1(5)
O35 Ti14 O4 100.3(6)
O18 Ti14 O4 78.4(5)
O17 Ti14 O4 157.4(5)
O35 Ti14 O5 100.6(6)
O18 Ti14 O5 157.3(5)
O17 Ti14 O5 79.3(5)
O4 Ti14 O5 85.2(4)
O35 Ti14 O2 167.5(5)
O18 Ti14 O2 75.0(4)
O17 Ti14 O2 75.1(4)
O4 Ti14 O2 88.4(4)
O5 Ti14 O2 89.0(4)
O35 Ti14 Ti15 101.5(4)
O18 Ti14 Ti15 40.0(3)
O17 Ti14 Ti15 146.7(4)
O4 Ti14 Ti15 38.4(3)
O5 Ti14 Ti15 122.1(3)
O2 Ti14 Ti15 79.7(3)
O35 Ti14 Ti11 103.2(4)
O18 Ti14 Ti11 146.5(4)
O17 Ti14 Ti11 40.3(3)
O4 Ti14 Ti11 122.2(3)
O5 Ti14 Ti11 39.0(3)
O2 Ti14 Ti11 79.3(3)
Ti15 Ti14 Ti11 151.62(14)
O35 Ti14 Ti7 129.4(5)
O18 Ti14 Ti7 35.0(3)
O17 Ti14 Ti7 89.4(3)
O4 Ti14 Ti7 88.1(4)
O5 Ti14 Ti7 129.9(3)
O2 Ti14 Ti7 41.1(2)
Ti15 Ti14 Ti7 57.35(11)
Ti11 Ti14 Ti7 114.02(13)
O35 Ti14 Ti3 130.0(4)
O18 Ti14 Ti3 89.8(4)
O17 Ti14 Ti3 34.7(3)
O4 Ti14 Ti3 129.5(4)
O5 Ti14 Ti3 88.6(3)
O2 Ti14 Ti3 41.4(2)
Ti15 Ti14 Ti3 114.71(14)
Ti11 Ti14 Ti3 56.75(10)
Ti7 Ti14 Ti3 59.11(9)
O24 Ti15 O4 121.6(7)
O24 Ti15 O6 124.4(7)
O4 Ti15 O6 114.0(5)
O24 Ti15 O18 105.4(7)
O4 Ti15 O18 81.0(5)
O6 Ti15 O18 81.6(5)
O24 Ti15 O16 103.6(7)
O4 Ti15 O16 82.4(5)
O6 Ti15 O16 83.5(5)
O18 Ti15 O16 150.9(5)
O24 Ti15 Ti14 120.9(6)
O4 Ti15 Ti14 41.3(4)
O6 Ti15 Ti14 99.7(4)
O18 Ti15 Ti14 39.7(4)
O16 Ti15 Ti14 120.0(4)
O24 Ti15 Ti13 122.5(6)
O4 Ti15 Ti13 100.2(4)
O6 Ti15 Ti13 42.2(3)
O18 Ti15 Ti13 119.5(4)
O16 Ti15 Ti13 41.4(4)
Ti14 Ti15 Ti13 116.52(13)
O24 Ti15 Ti6 121.8(7)
O4 Ti15 Ti6 39.8(3)
O6 Ti15 Ti6 100.8(4)
O18 Ti15 Ti6 116.7(4)
O16 Ti15 Ti6 42.6(3)
Ti14 Ti15 Ti6 78.73(12)
Ti13 Ti15 Ti6 67.95(12)
O24 Ti15 Ti7 124.3(7)
O4 Ti15 Ti7 99.8(4)
O6 Ti15 Ti7 38.9(3)
O18 Ti15 Ti7 42.7(4)
O16 Ti15 Ti7 118.3(4)
Ti14 Ti15 Ti7 67.75(12)
Ti13 Ti15 Ti7 78.55(13)
Ti6 Ti15 Ti7 113.88(13)
O22 Ti16 O14 122.8(9)
O22 Ti16 O9 121.8(8)
O14 Ti16 O9 115.4(5)
O22 Ti16 O3 103.9(7)
O14 Ti16 O3 81.1(5)
O9 Ti16 O3 81.4(6)
O22 Ti16 O32 104.2(7)
O14 Ti16 O32 84.3(5)
O9 Ti16 O32 83.5(5)
O3 Ti16 O32 151.9(5)
O22 Ti16 Ti13 121.7(6)
O14 Ti16 Ti13 40.5(4)
O9 Ti16 Ti13 99.9(4)
O3 Ti16 Ti13 40.6(4)
O32 Ti16 Ti13 120.6(3)
O22 Ti16 Ti10 121.6(6)
O14 Ti16 Ti10 101.6(3)
O9 Ti16 Ti10 42.7(4)
O3 Ti16 Ti10 119.9(4)
O32 Ti16 Ti10 40.8(4)
Ti13 Ti16 Ti10 116.64(14)
O22 Ti16 Ti5 123.3(7)
O14 Ti16 Ti5 41.3(3)
O9 Ti16 Ti5 101.6(3)
O3 Ti16 Ti5 118.1(4)
O32 Ti16 Ti5 43.0(3)
Ti13 Ti16 Ti5 79.06(13)
Ti10 Ti16 Ti5 67.96(11)
O22 Ti16 Ti12 122.2(7)
O14 Ti16 Ti12 99.8(4)
O9 Ti16 Ti12 39.0(4)
O3 Ti16 Ti12 42.4(4)
O32 Ti16 Ti12 118.2(4)
Ti13 Ti16 Ti12 67.62(13)
Ti10 Ti16 Ti12 78.97(14)
Ti5 Ti16 Ti12 114.45(13)
O26 Ti17 O20 122.8(7)
O26 Ti17 O15 122.6(7)
O20 Ti17 O15 114.6(4)
O26 Ti17 O10 105.8(7)
O20 Ti17 O10 83.0(5)
O15 Ti17 O10 82.0(5)
O26 Ti17 O12 102.4(7)
O20 Ti17 O12 82.5(5)
O15 Ti17 O12 82.2(5)
O10 Ti17 O12 151.8(5)
O26 Ti17 Ti9 122.7(6)
O20 Ti17 Ti9 42.3(3)
O15 Ti17 Ti9 100.4(4)
O10 Ti17 Ti9 40.7(3)
O12 Ti17 Ti9 120.9(3)
O26 Ti17 Ti10 120.6(6)
O20 Ti17 Ti10 99.5(3)
O15 Ti17 Ti10 42.3(4)
O10 Ti17 Ti10 120.1(3)
O12 Ti17 Ti10 39.9(3)
Ti9 Ti17 Ti10 116.69(13)
O26 Ti17 Ti8 124.5(7)
O20 Ti17 Ti8 100.4(3)
O15 Ti17 Ti8 39.4(4)
O10 Ti17 Ti8 42.7(3)
O12 Ti17 Ti8 117.4(3)
Ti9 Ti17 Ti8 67.70(12)
Ti10 Ti17 Ti8 78.92(12)
O26 Ti17 Ti2 121.7(7)
O20 Ti17 Ti2 39.2(3)
O15 Ti17 Ti2 100.8(4)
O10 Ti17 Ti2 118.1(3)
O12 Ti17 Ti2 43.4(3)
Ti9 Ti17 Ti2 79.08(12)
Ti10 Ti17 Ti2 67.39(11)
Ti8 Ti17 Ti2 113.85(13)
Ti1 O2 Ti7 119.8(5)
Ti1 O2 Ti3 119.1(4)
Ti7 O2 Ti3 95.9(4)
Ti1 O2 Ti14 122.3(5)
Ti7 O2 Ti14 97.1(4)
Ti3 O2 Ti14 97.0(4)
Ti1 O7 Ti8 120.6(5)
Ti1 O7 Ti4 120.4(5)
Ti8 O7 Ti4 96.9(4)
Ti1 O7 Ti9 120.3(5)
Ti8 O7 Ti9 96.0(4)
Ti4 O7 Ti9 96.8(4)
Ti1 O8 Ti10 123.6(5)
Ti1 O8 Ti2 119.7(4)
Ti10 O8 Ti2 96.5(4)
Ti1 O8 Ti5 119.4(4)
Ti10 O8 Ti5 96.6(4)
Ti2 O8 Ti5 94.8(4)
Ti1 O11 Ti12 121.0(5)
Ti1 O11 Ti13 121.9(5)
Ti12 O11 Ti13 97.3(4)
Ti1 O11 Ti6 119.1(5)
Ti12 O11 Ti6 95.8(4)
Ti13 O11 Ti6 95.9(4)
Ti16 O3 Ti13 99.0(6)
Ti16 O3 Ti12 98.3(5)
Ti13 O3 Ti12 112.1(6)
Ti15 O4 Ti14 100.3(5)
Ti15 O4 Ti6 103.3(5)
Ti14 O4 Ti6 145.4(6)
Ti11 O5 Ti4 102.3(5)
Ti11 O5 Ti14 99.1(5)
Ti4 O5 Ti14 145.3(6)
Ti15 O6 Ti7 104.2(6)
Ti15 O6 Ti13 99.1(5)
Ti7 O6 Ti13 145.0(6)
Ti16 O9 Ti12 102.8(5)
Ti16 O9 Ti10 97.3(6)
Ti12 O9 Ti10 146.2(6)
Ti9 O10 Ti17 97.7(5)
Ti9 O10 Ti8 112.3(5)
Ti17 O10 Ti8 97.2(5)
Ti10 O12 Ti17 98.5(6)
Ti10 O12 Ti2 111.8(5)
Ti17 O12 Ti2 96.0(4)
Ti11 O13 Ti9 100.7(5)
Ti11 O13 Ti3 102.9(5)
Ti9 O13 Ti3 145.2(6)
Ti16 O14 Ti13 100.8(6)
Ti16 O14 Ti5 100.8(5)
Ti13 O14 Ti5 145.6(6)
Ti17 O15 Ti8 103.0(6)
Ti17 O15 Ti10 98.3(6)
Ti8 O15 Ti10 145.3(6)
Ti15 O16 Ti13 98.2(5)
Ti15 O16 Ti6 97.9(5)
Ti13 O16 Ti6 111.6(5)
Ti11 O17 Ti14 99.2(5)
Ti11 O17 Ti3 97.6(5)
Ti14 O17 Ti3 112.8(5)
Ti14 O18 Ti15 100.2(5)
Ti14 O18 Ti7 113.1(5)
Ti15 O18 Ti7 98.4(5)
Ti9 O19 Ti11 98.9(5)
Ti9 O19 Ti4 113.0(5)
Ti11 O19 Ti4 96.2(4)
Ti17 O20 Ti2 103.5(5)
Ti17 O20 Ti9 98.1(5)
Ti2 O20 Ti9 146.6(5)
Ti10 O32 Ti16 97.9(6)
Ti10 O32 Ti5 112.3(5)
Ti16 O32 Ti5 96.3(5)
Ti2 O1 Ti3 150.9(6)
Ti8 O42 Ti12 149.0(8)
Ti6 O44 Ti4 149.6(6)
Ti7 O45 Ti5 150.2(6)
C29 O29 Ti8 131.1(14)
C29 O29 Ti4 118.3(15)
Ti8 O29 Ti4 109.9(6)
O29 C29 C29B 111(3)
O29 C29 C29A 116(2)
C29B C29 C29A 122(2)
C30 O30 Ti5 128.4(11)
C30 O30 Ti2 122.3(11)
Ti5 O30 Ti2 108.9(6)
O30 C30 C30B 110.5(16)
O30 C30 C30A 113.2(17)
C30B C30 C30A 120.5(19)
C34 O34 Ti6 118.2(13)
C34 O34 Ti12 131.3(13)
Ti6 O34 Ti12 110.0(5)
O34 C34 C34B 111.8(19)
O34 C34 C34A 110(2)
C34B C34 C34A 121(2)
C39 O39 Ti3 128.8(14)
C39 O39 Ti7 120.2(14)
Ti3 O39 Ti7 111.0(5)
O39 C39 C39A 115(2)
O39 C39 C39B 110(2)
C39A C39 C39B 123(2)
C36 O36 Ti4 151.6(19)
O36 C36 C36B 100(4)
O36 C36 C36A 107(4)
C36B C36 C36A 112(3)
C22 O22 Ti16 161(2)
O22 C22 C22A 120(2)
O22 C22 C22B 121(3)
C22A C22 C22B 116(2)
C23 O23 Ti12 147.1(18)
O23 C23 C23A 115(3)
O23 C23 C23B 102(2)
C23A C23 C23B 104(2)
C24 O24 Ti15 155(2)
O24 C24 C24B 98(4)
O24 C24 C24A 111(4)
C24B C24 C24A 110(3)
C25 O25 Ti8 155.9(17)
O25 C25 C25B 109(2)
O25 C25 C25A 100(2)
C25B C25 C25A 106(2)
C26 O26 Ti17 148(2)
O26 C26 C26A 106(2)
O26 C26 C26B 107(2)
C26A C26 C26B 115(3)
C27 O27 Ti13 149.4(19)
O27 C27 C27A 108(2)
O27 C27 C27B 113(2)
C27A C27 C27B 112(2)
C28 O28 Ti11 158.7(18)
O28 C28 C28A 107(2)
O28 C28 C28B 110(2)
C28A C28 C28B 117(3)
C31 O31 Ti7 149(2)
O31 C31 C31A 110(4)
O31 C31 C31B 111(4)
C31A C31 C31B 112(3)
C33 O33 Ti3 155(2)
O33 C33 C33B 120(4)
O33 C33 C33A 112(4)
C33B C33 C33A 114(3)
C35 O35 Ti14 141.0(19)
O35 C35 C35B 109(4)
O35 C35 C35A 102(4)
C35B C35 C35A 108(2)
C37 O37 Ti10 145.7(18)
O37 C37 C37A 117(3)
O37 C37 C37B 107(2)
C37A C37 C37B 107(2)
C38 O38 Ti6 137(2)
O38 C38 C38B 117(4)
O38 C38 C38A 107(4)
C38B C38 C38A 111(3)
C40 O40 Ti5 138.5(17)
O40 C40 C40A 112(3)
O40 C40 C40B 116(3)
C40A C40 C40B 105(2)
C41 O41 Ti2 140(2)
O41 C41 C41B 118(3)
O41 C41 C41A 110(2)
C41B C41 C41A 120(3)
C43 O43 Ti9 143(2)
O43 C43 C43B 96(4)
O43 C43 C43A 113(4)
C43B C43 C43A 111(3)

loop_
_geom_bond_atom_site_label_1
_geom_bond_atom_site_label_2
_geom_bond_distance
Ti1 O8 1.800(10)
Ti1 O11 1.807(9)
Ti1 O7 1.820(10)
Ti1 O2 1.820(8)
Ti2 O41 1.767(12)
Ti2 O1 1.798(11)
Ti2 O20 1.966(11)
Ti2 O30 2.033(12)
Ti2 O12 2.088(11)
Ti2 O8 2.225(9)
Ti2 Ti17 3.025(5)
Ti2 Ti5 3.302(4)
Ti2 Ti10 3.315(4)
Ti3 O33 1.747(9)
Ti3 O1 1.838(11)
Ti3 O39 1.995(11)
Ti3 O13 1.997(11)
Ti3 O17 2.064(11)
Ti3 O2 2.226(9)
Ti3 Ti11 3.016(5)
Ti3 Ti7 3.291(4)
Ti3 Ti14 3.342(4)
Ti4 O36 1.777(13)
Ti4 O44 1.830(11)
Ti4 O5 1.974(11)
Ti4 O29 2.022(12)
Ti4 O19 2.075(10)
Ti4 O7 2.214(10)
Ti4 Ti11 3.010(4)
Ti4 Ti8 3.307(5)
Ti4 Ti9 3.345(4)
Ti5 O40 1.763(12)
Ti5 O45 1.829(11)
Ti5 O30 2.025(11)
Ti5 O14 2.026(11)
Ti5 O32 2.071(12)
Ti5 O8 2.261(10)
Ti5 Ti16 3.016(5)
Ti5 Ti10 3.344(5)
Ti6 O44 1.811(11)
Ti6 O38 1.828(13)
Ti6 O4 1.986(11)
Ti6 O34 2.010(12)
Ti6 O16 2.061(12)
Ti6 O11 2.257(11)
Ti6 Ti15 3.016(5)
Ti6 Ti12 3.307(5)
Ti6 Ti13 3.339(5)
Ti7 O31 1.758(12)
Ti7 O45 1.822(11)
Ti7 O6 1.963(11)
Ti7 O39 1.999(11)
Ti7 O18 2.076(12)
Ti7 O2 2.206(10)
Ti7 Ti15 3.029(5)
Ti7 Ti14 3.330(5)
Ti8 O25 1.776(11)
Ti8 O42 1.824(12)
Ti8 O15 1.969(14)
Ti8 O29 2.017(15)
Ti8 O10 2.064(10)
Ti8 O7 2.203(9)
Ti8 Ti17 3.021(5)
Ti8 Ti9 3.316(4)
Ti9 O43 1.767(10)
Ti9 O10 1.928(11)
Ti9 O19 1.935(12)
Ti9 O13 1.991(10)
Ti9 O20 1.993(11)
Ti9 O7 2.260(9)
Ti9 Ti17 2.931(5)
Ti9 Ti11 2.965(5)
Ti10 O37 1.764(10)
Ti10 O12 1.913(10)
Ti10 O32 1.955(13)
Ti10 O15 2.007(14)
Ti10 O9 2.029(12)
Ti10 O8 2.219(9)
Ti10 Ti17 2.950(5)
Ti10 Ti16 2.967(5)
Ti11 O28 1.776(11)
Ti11 O13 1.858(11)
Ti11 O5 1.889(10)
Ti11 O17 1.944(12)
Ti11 O19 1.966(11)
Ti11 Ti14 2.965(5)
Ti12 O23 1.747(11)
Ti12 O42 1.824(13)
Ti12 O9 1.957(13)
Ti12 O34 2.026(13)
Ti12 O3 2.067(13)
Ti12 O11 2.202(9)
Ti12 Ti16 3.032(6)
Ti12 Ti13 3.334(5)
Ti13 O27 1.740(11)
Ti13 O3 1.951(13)
Ti13 O14 1.955(12)
Ti13 O16 1.975(12)
Ti13 O6 2.011(11)
Ti13 O11 2.240(10)
Ti13 Ti15 2.958(5)
Ti13 Ti16 2.959(5)
Ti14 O35 1.780(12)
Ti14 O18 1.912(12)
Ti14 O17 1.949(10)
Ti14 O4 1.974(11)
Ti14 O5 2.006(11)
Ti14 O2 2.237(10)
Ti14 Ti15 2.943(5)
Ti15 O24 1.800(12)
Ti15 O4 1.859(11)
Ti15 O6 1.874(12)
Ti15 O18 1.923(12)
Ti15 O16 1.937(12)
Ti16 O22 1.757(13)
Ti16 O14 1.886(12)
Ti16 O9 1.921(13)
Ti16 O3 1.939(14)
Ti16 O32 1.979(12)
Ti17 O26 1.733(14)
Ti17 O20 1.886(9)
Ti17 O15 1.890(10)
Ti17 O10 1.963(13)
Ti17 O12 1.982(13)
O29 C29 1.46(3)
C29 C29B 1.492(18)
C29 C29A 1.515(17)
O30 C30 1.43(2)
C30 C30B 1.507(16)
C30 C30A 1.541(16)
O34 C34 1.49(2)
C34 C34B 1.509(18)
C34 C34A 1.514(17)
O39 C39 1.44(2)
C39 C39A 1.492(17)
C39 C39B 1.495(18)
O36 C36 1.51(5)
C36 C36B 1.540(19)
C36 C36A 1.541(19)
O22 C22 1.374(18)
C22 C22A 1.524(18)
C22 C22B 1.542(18)
O23 C23 1.437(19)
C23 C23A 1.568(19)
C23 C23B 1.574(19)
O24 C24 1.47(5)
C24 C24B 1.537(19)
C24 C24A 1.540(19)
O25 C25 1.387(19)
C25 C25B 1.560(19)
C25 C25A 1.585(19)
O26 C26 1.409(19)
C26 C26A 1.553(19)
C26 C26B 1.553(19)
O27 C27 1.414(19)
C27 C27A 1.548(19)
C27 C27B 1.568(19)
O28 C28 1.390(19)
C28 C28A 1.538(19)
C28 C28B 1.543(19)
O31 C31 1.28(4)
C31 C31A 1.566(19)
C31 C31B 1.573(19)
O33 C33 1.26(4)
C33 C33B 1.534(19)
C33 C33A 1.554(19)
O35 C35 1.43(4)
C35 C35B 1.531(19)
C35 C35A 1.546(19)
O37 C37 1.421(18)
C37 C37A 1.537(19)
C37 C37B 1.559(19)
O38 C38 1.40(4)
C38 C38B 1.517(19)
C38 C38A 1.556(19)
O40 C40 1.400(18)
C40 C40A 1.541(19)
C40 C40B 1.575(19)
O41 C41 1.392(18)
C41 C41B 1.525(18)
C41 C41A 1.541(19)
O43 C43 1.36(5)
C43 C43B 1.536(19)
C43 C43A 1.548(19)
